data_7221637
loop_
_publ_author_name
'Ma, Dou'
'Huo, Rui'
'Li, Xia'

_publ_section_title
;
 Unique lanthanide frameworks with 63topology based on
 1,5-naphthalenedisulfonate and 1H-imidazo[4,5-f][1,10]-phenanthroline:
 syntheses, crystal structure, photoluminescence, and white light emission
;
_journal_issue 34
_journal_name_full CrystEngComm
_journal_page_first 6575
_journal_paper_doi 10.1039/C5CE01302J
_journal_volume 17
_journal_year 2015
_chemical_formula_sum 'C82 H62 N16 O29 S6 Sm2'
_chemical_formula_weight 2228.54
_chemical_name_systematic
; 
 ? 
;
_space_group_IT_number 14
_symmetry_cell_setting monoclinic
_symmetry_space_group_name_Hall '-P 2ybc'
_symmetry_space_group_name_H-M 'P 1 21/c 1'
_atom_sites_solution_hydrogens geom
_atom_sites_solution_primary direct
_atom_sites_solution_secondary difmap
_audit_creation_method SHELXL-97
_audit_update_record
;
2015-04-17 deposited with the CCDC.
2015-07-24 downloaded from the CCDC.
;
_cell_angle_alpha 90.00
_cell_angle_beta 103.429(2)
_cell_angle_gamma 90.00
_cell_formula_units_Z 2
_cell_length_a 17.3435(16)
_cell_length_b 16.1923(16)
_cell_length_c 16.0934(14)
_cell_measurement_temperature 295(2)
_cell_volume 4396.0(7)
_computing_structure_refinement 'SHELXL-97 (Sheldrick, 1997)'
_computing_structure_solution 'SHELXS-97 (Sheldrick, 1990)'
_diffrn_ambient_temperature 295(2)
_diffrn_measured_fraction_theta_full 0.979
_diffrn_measured_fraction_theta_max 0.979
_diffrn_radiation_monochromator graphite
_diffrn_radiation_source 'fine-focus sealed tube'
_diffrn_radiation_type MoK\a
_diffrn_radiation_wavelength 0.71073
_diffrn_reflns_av_R_equivalents 0.0767
_diffrn_reflns_av_sigmaI/netI 0.1098
_diffrn_reflns_limit_h_max 20
_diffrn_reflns_limit_h_min -20
_diffrn_reflns_limit_k_max 19
_diffrn_reflns_limit_k_min -15
_diffrn_reflns_limit_l_max 19
_diffrn_reflns_limit_l_min -15
_diffrn_reflns_number 19461
_diffrn_reflns_theta_full 25.25
_diffrn_reflns_theta_max 25.25
_diffrn_reflns_theta_min 1.74
_exptl_absorpt_coefficient_mu 1.557
_exptl_crystal_colour colorless
_exptl_crystal_density_diffrn 1.684
_exptl_crystal_density_method 'not measured'
_exptl_crystal_description block
_exptl_crystal_F_000 2236
_refine_diff_density_max 0.863
_refine_diff_density_min -0.593
_refine_diff_density_rms 0.120
_refine_ls_extinction_method none
_refine_ls_goodness_of_fit_ref 1.021
_refine_ls_hydrogen_treatment mixed
_refine_ls_matrix_type full
_refine_ls_number_parameters 620
_refine_ls_number_reflns 7797
_refine_ls_number_restraints 3
_refine_ls_restrained_S_all 1.021
_refine_ls_R_factor_all 0.1014
_refine_ls_R_factor_gt 0.0552
_refine_ls_shift/su_max 0.001
_refine_ls_shift/su_mean 0.000
_refine_ls_structure_factor_coef Fsqd
_refine_ls_weighting_details 'calc w=1/[\s^2^(Fo^2^)+(0.0336P)^2^+0.0000P] where P=(Fo^2^+2Fc^2^)/3'
_refine_ls_weighting_scheme calc
_refine_ls_wR_factor_gt 0.0968
_refine_ls_wR_factor_ref 0.1134
_reflns_number_gt 4863
_reflns_number_total 7797
_reflns_threshold_expression >2sigma(I)
_cod_data_source_file c5ce01302j2.cif
_cod_data_source_block 1
_cod_depositor_comments
;
The following automatic conversions were performed:

'_symmetry_cell_setting' value 'Monoclinic' changed to 'monoclinic'
according to
/usr/data/users/saulius/crontab/automatic-downloads/rss-feeds/RSC/lib/dictionaries/cif_core.dic
dictionary named 'cif_core.dic' version 2.4.2 from 2011-04-26.

Automatic conversion script
Id: cif_fix_values 3271 2015-04-21 07:52:19Z andrius 

 Adding full bibliography for 7221636--7221641.cif.
;
_cod_original_sg_symbol_H-M P2(1)/c
_cod_database_code 7221637

loop_
_symmetry_equiv_pos_as_xyz
'x, y, z'
'-x, y+1/2, -z+1/2'
'-x, -y, -z'
'x, -y-1/2, z-1/2'

loop_
_atom_site_label
_atom_site_type_symbol
_atom_site_fract_x
_atom_site_fract_y
_atom_site_fract_z
_atom_site_U_iso_or_equiv
_atom_site_adp_type
_atom_site_occupancy
_atom_site_symmetry_multiplicity
_atom_site_calc_flag
_atom_site_refinement_flags
C1 C 0.6640(4) 0.3469(4) 0.5759(4) 0.0376(19) Uani 1 1 d .
H1 H 0.6666 0.3245 0.6297 0.045 Uiso 1 1 calc R
C2 C 0.6111(4) 0.3114(5) 0.5059(4) 0.0389(19) Uani 1 1 d .
H2 H 0.5797 0.2666 0.5132 0.047 Uiso 1 1 calc R
C3 C 0.6069(4) 0.3438(4) 0.4279(5) 0.040(2) Uani 1 1 d .
H3 H 0.5716 0.3220 0.3805 0.049 Uiso 1 1 calc R
C4 C 0.6559(4) 0.4107(4) 0.4180(4) 0.0323(18) Uani 1 1 d .
C5 C 0.6571(4) 0.4499(5) 0.3391(4) 0.0371(19) Uani 1 1 d .
C6 C 0.7034(4) 0.5168(5) 0.3336(4) 0.0409(19) Uani 1 1 d .
C7 C 0.7590(4) 0.5480(5) 0.4065(4) 0.0367(19) Uani 1 1 d .
C8 C 0.8114(5) 0.6120(5) 0.4025(5) 0.050(2) Uani 1 1 d .
H8 H 0.8109 0.6378 0.3507 0.060 Uiso 1 1 calc R
C9 C 0.8633(5) 0.6364(5) 0.4748(5) 0.055(2) Uani 1 1 d .
H9 H 0.8986 0.6793 0.4734 0.066 Uiso 1 1 calc R
C10 C 0.8631(4) 0.5960(5) 0.5521(4) 0.043(2) Uani 1 1 d .
H10 H 0.9000 0.6119 0.6012 0.052 Uiso 1 1 calc R
C11 C 0.7599(4) 0.5109(4) 0.4846(4) 0.0262(16) Uani 1 1 d .
C12 C 0.7070(4) 0.4427(4) 0.4914(4) 0.0248(16) Uani 1 1 d .
C13 C 0.6348(5) 0.4954(6) 0.2081(5) 0.066(3) Uani 1 1 d .
H13 H 0.6137 0.4993 0.1496 0.080 Uiso 1 1 calc R
C14 C 0.5751(4) 0.5856(4) 0.5216(4) 0.0290(17) Uani 1 1 d .
C15 C 0.5701(4) 0.6138(4) 0.4405(4) 0.0346(18) Uani 1 1 d .
H15 H 0.6021 0.6575 0.4314 0.042 Uiso 1 1 calc R
C16 C 0.5174(4) 0.5777(5) 0.3710(4) 0.041(2) Uani 1 1 d .
H16 H 0.5147 0.5978 0.3163 0.049 Uiso 1 1 calc R
C17 C 0.5267(4) 0.5180(4) 0.5358(4) 0.0269(16) Uani 1 1 d .
C18 C 0.4704(4) 0.5140(4) 0.3820(4) 0.0320(17) Uani 1 1 d .
H18 H 0.4357 0.4910 0.3348 0.038 Uiso 1 1 calc R
C19 C 0.8801(4) 0.3283(4) 0.5113(4) 0.0336(18) Uani 1 1 d .
C20 C 0.8906(4) 0.3708(5) 0.4416(5) 0.045(2) Uani 1 1 d .
H20 H 0.9253 0.4154 0.4480 0.055 Uiso 1 1 calc R
C21 C 0.8485(5) 0.3462(5) 0.3601(5) 0.051(2) Uani 1 1 d .
H21 H 0.8566 0.3737 0.3121 0.061 Uiso 1 1 calc R
C22 C 0.7958(4) 0.2825(5) 0.3502(4) 0.044(2) Uani 1 1 d .
H22 H 0.7681 0.2673 0.2957 0.053 Uiso 1 1 calc R
C23 C 0.7827(4) 0.2393(5) 0.4219(4) 0.0353(18) Uani 1 1 d .
C24 C 0.7281(4) 0.3268(5) 0.9160(4) 0.039(2) Uani 1 1 d .
C25 C 0.7182(4) 0.3697(5) 0.9871(5) 0.046(2) Uani 1 1 d .
H25 H 0.6824 0.4133 0.9812 0.055 Uiso 1 1 calc R
C26 C 0.7625(5) 0.3471(5) 1.0678(4) 0.044(2) Uani 1 1 d .
H26 H 0.7562 0.3762 1.1157 0.052 Uiso 1 1 calc R
C27 C 0.8145(4) 0.2834(5) 1.0774(4) 0.0388(19) Uani 1 1 d .
H27 H 0.8427 0.2685 1.1318 0.047 Uiso 1 1 calc R
C28 C 0.8263(4) 0.2607(5) 0.5056(4) 0.0347(18) Uani 1 1 d .
C29 C 0.9379(4) 0.3675(4) 0.8569(4) 0.0312(17) Uani 1 1 d .
H29 H 0.9429 0.3423 0.8065 0.037 Uiso 1 1 calc R
C30 C 0.9849(4) 0.3379(4) 0.9337(4) 0.0343(18) Uani 1 1 d .
H30 H 1.0206 0.2950 0.9337 0.041 Uiso 1 1 calc R
C31 C 0.9776(4) 0.3725(4) 1.0081(4) 0.0331(18) Uani 1 1 d .
H31 H 1.0075 0.3529 1.0599 0.040 Uiso 1 1 calc R
C32 C 0.9247(4) 0.4378(4) 1.0063(4) 0.0272(16) Uani 1 1 d .
C33 C 0.9122(4) 0.4784(4) 1.0812(4) 0.0270(15) Uani 1 1 d .
C34 C 0.9157(4) 0.5179(5) 1.2075(4) 0.0390(19) Uani 1 1 d .
H34 H 0.9293 0.5227 1.2667 0.047 Uiso 1 1 calc R
C35 C 0.8576(4) 0.5392(4) 1.0747(4) 0.0289(17) Uani 1 1 d .
C36 C 0.8101(4) 0.5699(5) 0.9958(4) 0.0374(19) Uani 1 1 d .
C37 C 0.7569(5) 0.6351(6) 0.9884(5) 0.068(3) Uani 1 1 d .
H37 H 0.7498 0.6623 1.0370 0.081 Uiso 1 1 calc R
C38 C 0.7155(6) 0.6589(6) 0.9099(5) 0.092(4) Uani 1 1 d .
H38 H 0.6807 0.7034 0.9033 0.110 Uiso 1 1 calc R
C39 C 0.7267(5) 0.6149(6) 0.8397(5) 0.077(3) Uani 1 1 d .
H39 H 0.6953 0.6289 0.7865 0.093 Uiso 1 1 calc R
C40 C 0.8218(4) 0.5311(4) 0.9206(4) 0.0324(17) Uani 1 1 d .
C41 C 0.8782(3) 0.4646(4) 0.9259(4) 0.0249(16) Uani 1 1 d .
Sm1 Sm 0.79781(2) 0.48033(2) 0.70522(2) 0.02772(12) Uani 1 1 d .
N1 N 0.7107(3) 0.4103(3) 0.5702(3) 0.0283(14) Uani 1 1 d .
N2 N 0.8123(3) 0.5359(4) 0.5575(3) 0.0325(14) Uani 1 1 d .
N3 N 0.6897(4) 0.5458(5) 0.2498(4) 0.060(2) Uani 1 1 d .
N4 N 0.6118(4) 0.4374(4) 0.2577(4) 0.0536(19) Uani 1 1 d .
H4 H 0.5761 0.4002 0.2416 0.064 Uiso 1 1 calc R
N5 N 0.8871(3) 0.4286(3) 0.8512(3) 0.0313(14) Uani 1 1 d .
N6 N 0.7785(3) 0.5545(4) 0.8424(3) 0.0435(17) Uani 1 1 d .
N7 N 0.9485(3) 0.4646(4) 1.1654(3) 0.0364(15) Uani 1 1 d .
N8 N 0.8599(3) 0.5654(4) 1.1563(3) 0.0384(16) Uani 1 1 d .
H8A H 0.8319 0.6038 1.1717 0.046 Uiso 1 1 calc R
O1 O 0.6934(2) 0.5734(3) 0.6537(3) 0.0339(12) Uani 1 1 d .
O2 O 0.6824(3) 0.6979(3) 0.5701(3) 0.0545(15) Uani 1 1 d .
O3 O 0.5909(3) 0.6716(3) 0.6602(3) 0.0522(15) Uani 1 1 d .
O4 O 0.8816(3) 0.3839(3) 0.6644(3) 0.0412(13) Uani 1 1 d .
O5 O 0.9858(3) 0.2923(4) 0.6492(3) 0.0625(17) Uani 1 1 d .
O6 O 0.9847(3) 0.4324(4) 0.5977(3) 0.0598(16) Uani 1 1 d .
O7 O 0.7221(3) 0.3877(3) 0.7644(3) 0.0447(14) Uani 1 1 d .
O8 O 0.6175(3) 0.4255(4) 0.8317(3) 0.082(2) Uani 1 1 d .
O9 O 0.6239(3) 0.2874(4) 0.7773(3) 0.0678(18) Uani 1 1 d .
O10 O 0.9033(3) 0.5770(3) 0.7446(3) 0.0436(13) Uani 1 1 d D
H10A H 0.894(4) 0.6279(16) 0.738(4) 0.065 Uiso 1 1 d D
H10B H 0.9498(19) 0.569(4) 0.774(4) 0.065 Uiso 1 1 d D
O1W O 0.2482(3) 0.3151(3) 0.8028(3) 0.0528(15) Uani 1 1 d .
H1WA H 0.2697 0.2820 0.8417 0.079 Uiso 1 1 d R
H1WB H 0.2801 0.3532 0.7967 0.079 Uiso 1 1 d R
O2W O 0.4943(4) 0.1927(5) 0.6972(5) 0.140(3) Uani 1 1 d .
H2WA H 0.4668 0.1597 0.6600 0.210 Uiso 1 1 d R
H2WB H 0.4707 0.1865 0.7370 0.210 Uiso 1 1 d R
O3W O 0.8734(7) 0.7242(8) 0.7986(8) 0.084(4) Uiso 0.50 1 d P
O4W O 0.8998(6) 0.7394(6) 0.7210(6) 0.048(3) Uiso 0.50 1 d P
O5W O 0.5275(8) 0.8366(9) 0.6231(8) 0.103(5) Uiso 0.50 1 d P
O6W O 0.5455(17) 0.8354(18) 0.4944(16) 0.094(9) Uiso 0.25 1 d P
O7W O 0.4922(16) 0.8842(18) 0.4594(16) 0.087(8) Uiso 0.25 1 d P
O8W O 0.545(2) 0.956(3) 0.467(2) 0.168(15) Uiso 0.25 1 d P
O9W O 0.4692(18) 0.969(2) 0.5383(18) 0.115(10) Uiso 0.25 1 d P
S1 S 0.63967(11) 0.63684(12) 0.60674(11) 0.0356(5) Uani 1 1 d .
S2 S 0.93921(12) 0.36236(14) 0.61240(12) 0.0423(5) Uani 1 1 d .
S3 S 0.66651(13) 0.35955(16) 0.81555(13) 0.0517(6) Uani 1 1 d .

loop_
_atom_site_aniso_label
_atom_site_aniso_U_11
_atom_site_aniso_U_22
_atom_site_aniso_U_33
_atom_site_aniso_U_23
_atom_site_aniso_U_13
_atom_site_aniso_U_12
C1 0.043(5) 0.033(5) 0.035(4) 0.000(4) 0.004(4) 0.005(4)
C2 0.036(5) 0.041(5) 0.041(5) 0.005(4) 0.010(4) 0.003(4)
C3 0.031(5) 0.037(5) 0.048(5) -0.018(4) 0.000(4) 0.001(4)
C4 0.030(4) 0.037(5) 0.031(4) -0.012(4) 0.009(3) 0.000(4)
C5 0.034(5) 0.047(5) 0.029(4) 0.000(4) 0.005(3) 0.006(4)
C6 0.043(5) 0.051(5) 0.027(4) 0.001(4) 0.005(3) 0.005(5)
C7 0.033(4) 0.050(5) 0.026(4) 0.005(4) 0.003(3) -0.001(4)
C8 0.058(6) 0.060(6) 0.033(4) 0.008(4) 0.010(4) -0.009(5)
C9 0.065(6) 0.055(6) 0.047(5) 0.006(5) 0.016(5) -0.019(5)
C10 0.035(5) 0.059(6) 0.032(4) -0.007(4) 0.000(3) -0.018(4)
C11 0.022(4) 0.028(4) 0.027(4) -0.002(3) 0.004(3) -0.001(3)
C12 0.022(4) 0.027(4) 0.027(4) -0.001(3) 0.009(3) 0.005(3)
C13 0.075(7) 0.094(9) 0.023(4) 0.010(5) -0.002(4) 0.002(6)
C14 0.028(4) 0.025(4) 0.028(4) -0.001(3) -0.004(3) 0.006(3)
C15 0.036(5) 0.027(4) 0.040(4) 0.003(4) 0.005(4) -0.002(4)
C16 0.047(5) 0.042(5) 0.029(4) 0.003(4) -0.002(4) 0.007(4)
C17 0.024(4) 0.032(4) 0.023(3) 0.003(3) 0.001(3) 0.011(4)
C18 0.032(4) 0.035(5) 0.028(4) 0.000(4) 0.005(3) 0.004(4)
C19 0.036(5) 0.034(5) 0.028(4) -0.010(4) 0.002(3) 0.012(4)
C20 0.044(5) 0.049(6) 0.044(5) -0.001(4) 0.011(4) 0.000(4)
C21 0.075(7) 0.048(6) 0.032(4) -0.002(4) 0.017(4) 0.007(5)
C22 0.051(5) 0.049(6) 0.028(4) -0.001(4) -0.001(4) 0.008(4)
C23 0.034(5) 0.043(5) 0.029(4) -0.007(4) 0.007(3) 0.012(4)
C24 0.033(5) 0.055(6) 0.030(4) 0.005(4) 0.007(3) -0.011(4)
C25 0.052(5) 0.040(5) 0.047(5) 0.017(4) 0.015(4) 0.002(4)
C26 0.050(5) 0.051(6) 0.031(4) 0.002(4) 0.014(4) -0.010(4)
C27 0.047(5) 0.042(5) 0.027(4) 0.010(4) 0.008(4) -0.003(4)
C28 0.031(4) 0.040(5) 0.032(4) -0.008(4) 0.004(3) 0.009(4)
C29 0.032(4) 0.030(4) 0.033(4) -0.005(3) 0.011(3) -0.002(4)
C30 0.034(4) 0.028(4) 0.038(4) 0.002(4) 0.003(4) 0.007(4)
C31 0.030(4) 0.035(5) 0.029(4) 0.003(3) -0.003(3) -0.005(4)
C32 0.024(4) 0.023(4) 0.031(4) 0.003(3) 0.001(3) 0.000(3)
C33 0.026(4) 0.031(4) 0.023(4) 0.007(4) 0.003(3) 0.002(4)
C34 0.044(5) 0.048(5) 0.020(4) -0.005(4) -0.002(3) -0.003(4)
C35 0.028(4) 0.039(5) 0.019(4) -0.009(3) 0.003(3) -0.007(3)
C36 0.042(5) 0.038(5) 0.030(4) 0.003(4) 0.004(3) 0.011(4)
C37 0.084(7) 0.087(8) 0.027(4) -0.001(5) 0.005(4) 0.060(6)
C38 0.123(9) 0.105(9) 0.037(5) -0.010(5) -0.003(5) 0.083(7)
C39 0.105(8) 0.087(8) 0.031(5) -0.003(5) -0.004(5) 0.072(6)
C40 0.029(4) 0.039(5) 0.027(4) -0.001(4) 0.000(3) 0.002(4)
C41 0.014(3) 0.026(4) 0.034(4) 0.004(3) 0.003(3) 0.003(3)
Sm1 0.0284(2) 0.0306(2) 0.02193(19) 0.00046(19) 0.00150(14) 0.0030(2)
N1 0.032(3) 0.025(4) 0.027(3) 0.002(3) 0.006(3) -0.002(3)
N2 0.029(3) 0.040(4) 0.028(3) -0.005(3) 0.007(3) -0.006(3)
N3 0.064(5) 0.079(6) 0.030(4) 0.011(4) -0.003(3) -0.005(4)
N4 0.051(4) 0.068(5) 0.036(4) -0.008(4) -0.003(3) -0.002(4)
N5 0.030(3) 0.032(4) 0.031(3) -0.003(3) 0.004(3) 0.004(3)
N6 0.044(4) 0.047(4) 0.034(3) -0.005(3) -0.002(3) 0.018(3)
N7 0.038(4) 0.046(4) 0.021(3) 0.001(3) -0.001(3) 0.001(3)
N8 0.038(4) 0.048(4) 0.027(3) -0.010(3) 0.003(3) 0.011(3)
O1 0.028(3) 0.035(3) 0.034(3) 0.001(2) -0.001(2) 0.005(2)
O2 0.057(4) 0.041(4) 0.056(3) 0.007(3) -0.007(3) -0.023(3)
O3 0.051(3) 0.056(4) 0.044(3) -0.023(3) -0.002(3) 0.017(3)
O4 0.046(3) 0.045(3) 0.031(3) -0.011(2) 0.005(2) 0.009(3)
O5 0.052(4) 0.071(4) 0.055(3) -0.012(3) -0.008(3) 0.026(3)
O6 0.047(4) 0.072(4) 0.060(4) -0.021(3) 0.011(3) -0.015(3)
O7 0.040(3) 0.060(4) 0.035(3) 0.012(3) 0.010(2) -0.011(3)
O8 0.061(4) 0.124(6) 0.063(4) 0.036(4) 0.019(3) 0.046(4)
O9 0.050(4) 0.090(5) 0.052(3) 0.023(3) -0.010(3) -0.042(3)
O10 0.046(3) 0.034(3) 0.041(3) -0.001(3) -0.010(3) 0.003(3)
O1W 0.060(4) 0.055(4) 0.042(3) 0.013(3) 0.010(3) 0.013(3)
O2W 0.116(7) 0.141(8) 0.136(6) 0.038(6) -0.025(5) -0.014(6)
S1 0.0334(11) 0.0307(12) 0.0358(11) -0.0015(9) -0.0061(9) 0.0001(9)
S2 0.0372(12) 0.0528(15) 0.0322(11) -0.0143(10) -0.0014(9) 0.0109(11)
S3 0.0388(13) 0.0731(18) 0.0413(12) 0.0232(12) 0.0053(10) 0.0005(13)

loop_
_atom_type_symbol
_atom_type_description
_atom_type_scat_dispersion_real
_atom_type_scat_dispersion_imag
_atom_type_scat_source
C C 0.0033 0.0016 'International Tables Vol C Tables 4.2.6.8 and 6.1.1.4'
H H 0.0000 0.0000 'International Tables Vol C Tables 4.2.6.8 and 6.1.1.4'
N N 0.0061 0.0033 'International Tables Vol C Tables 4.2.6.8 and 6.1.1.4'
O O 0.0106 0.0060 'International Tables Vol C Tables 4.2.6.8 and 6.1.1.4'
S S 0.1246 0.1234 'International Tables Vol C Tables 4.2.6.8 and 6.1.1.4'
Sm Sm -0.1638 3.4418 'International Tables Vol C Tables 4.2.6.8 and 6.1.1.4'

loop_
_geom_angle_atom_site_label_1
_geom_angle_atom_site_label_2
_geom_angle_atom_site_label_3
_geom_angle
_geom_angle_site_symmetry_1
_geom_angle_site_symmetry_3
N1 C1 C2 124.1(7) . .
N1 C1 H1 118.0 . .
C2 C1 H1 118.0 . .
C3 C2 C1 118.2(7) . .
C3 C2 H2 120.9 . .
C1 C2 H2 120.9 . .
C2 C3 C4 120.1(7) . .
C2 C3 H3 119.9 . .
C4 C3 H3 119.9 . .
C12 C4 C3 118.0(6) . .
C12 C4 C5 116.7(6) . .
C3 C4 C5 125.3(6) . .
C6 C5 N4 105.6(6) . .
C6 C5 C4 122.8(7) . .
N4 C5 C4 131.3(7) . .
C5 C6 N3 111.0(7) . .
C5 C6 C7 121.6(7) . .
N3 C6 C7 127.3(8) . .
C8 C7 C11 119.6(6) . .
C8 C7 C6 123.4(7) . .
C11 C7 C6 117.0(7) . .
C9 C8 C7 119.3(7) . .
C9 C8 H8 120.4 . .
C7 C8 H8 120.4 . .
C8 C9 C10 119.1(7) . .
C8 C9 H9 120.4 . .
C10 C9 H9 120.4 . .
N2 C10 C9 122.5(7) . .
N2 C10 H10 118.8 . .
C9 C10 H10 118.8 . .
N2 C11 C7 120.9(6) . .
N2 C11 C12 117.8(6) . .
C7 C11 C12 121.3(6) . .
N1 C12 C4 121.8(6) . .
N1 C12 C11 117.9(5) . .
C4 C12 C11 120.3(6) . .
N3 C13 N4 114.1(7) . .
N3 C13 H13 123.0 . .
N4 C13 H13 123.0 . .
C15 C14 C17 120.0(6) . .
C15 C14 S1 118.2(5) . .
C17 C14 S1 121.8(5) . .
C14 C15 C16 120.5(7) . .
C14 C15 H15 119.7 . .
C16 C15 H15 119.7 . .
C18 C16 C15 121.2(7) . .
C18 C16 H16 119.4 . .
C15 C16 H16 119.4 . .
C18 C17 C17 119.0(8) 3_666 3_666
C18 C17 C14 122.4(6) 3_666 .
C17 C17 C14 118.6(7) 3_666 .
C16 C18 C17 120.7(6) . 3_666
C16 C18 H18 119.7 . .
C17 C18 H18 119.7 3_666 .
C20 C19 C28 123.0(6) . .
C20 C19 S2 115.6(6) . .
C28 C19 S2 121.4(5) . .
C19 C20 C21 119.0(7) . .
C19 C20 H20 120.5 . .
C21 C20 H20 120.5 . .
C22 C21 C20 120.9(7) . .
C22 C21 H21 119.5 . .
C20 C21 H21 119.5 . .
C21 C22 C23 120.6(7) . .
C21 C22 H22 119.7 . .
C23 C22 H22 119.7 . .
C22 C23 C24 123.3(6) . 4_565
C22 C23 C28 120.1(7) . .
C24 C23 C28 116.6(6) 4_565 .
C25 C24 C23 122.1(6) . 4_566
C25 C24 S3 115.7(6) . .
C23 C24 S3 122.1(5) 4_566 .
C24 C25 C26 119.5(7) . .
C24 C25 H25 120.3 . .
C26 C25 H25 120.3 . .
C27 C26 C25 120.8(7) . .
C27 C26 H26 119.6 . .
C25 C26 H26 119.6 . .
C26 C27 C28 120.8(7) . 4_566
C26 C27 H27 119.6 . .
C28 C27 H27 119.6 4_566 .
C27 C28 C23 120.2(7) 4_565 .
C27 C28 C19 123.5(6) 4_565 .
C23 C28 C19 116.3(6) . .
N5 C29 C30 124.4(6) . .
N5 C29 H29 117.8 . .
C30 C29 H29 117.8 . .
C31 C30 C29 119.0(6) . .
C31 C30 H30 120.5 . .
C29 C30 H30 120.5 . .
C30 C31 C32 119.4(6) . .
C30 C31 H31 120.3 . .
C32 C31 H31 120.3 . .
C31 C32 C41 118.7(6) . .
C31 C32 C33 123.9(6) . .
C41 C32 C33 117.4(6) . .
C35 C33 N7 110.4(6) . .
C35 C33 C32 120.5(6) . .
N7 C33 C32 129.1(6) . .
N7 C34 N8 113.2(6) . .
N7 C34 H34 123.4 . .
N8 C34 H34 123.4 . .
C33 C35 N8 106.6(6) . .
C33 C35 C36 124.7(6) . .
N8 C35 C36 128.6(6) . .
C37 C36 C40 119.1(6) . .
C37 C36 C35 125.0(6) . .
C40 C36 C35 115.8(6) . .
C38 C37 C36 119.6(7) . .
C38 C37 H37 120.2 . .
C36 C37 H37 120.2 . .
C37 C38 C39 117.9(8) . .
C37 C38 H38 121.1 . .
C39 C38 H38 121.1 . .
N6 C39 C38 125.2(7) . .
N6 C39 H39 117.4 . .
C38 C39 H39 117.4 . .
N6 C40 C36 120.6(6) . .
N6 C40 C41 118.8(6) . .
C36 C40 C41 120.6(6) . .
N5 C41 C32 120.6(6) . .
N5 C41 C40 118.5(5) . .
C32 C41 C40 120.9(6) . .
O4 Sm1 O7 97.53(17) . .
O4 Sm1 O1 143.99(14) . .
O7 Sm1 O1 95.47(16) . .
O4 Sm1 O10 91.41(17) . .
O7 Sm1 O10 141.61(16) . .
O1 Sm1 O10 98.85(16) . .
O4 Sm1 N1 75.58(16) . .
O7 Sm1 N1 77.79(16) . .
O1 Sm1 N1 74.62(15) . .
O10 Sm1 N1 140.42(17) . .
O4 Sm1 N6 139.50(16) . .
O7 Sm1 N6 75.82(18) . .
O1 Sm1 N6 76.33(16) . .
O10 Sm1 N6 73.33(19) . .
N1 Sm1 N6 138.24(18) . .
O4 Sm1 N2 77.03(16) . .
O7 Sm1 N2 140.83(16) . .
O1 Sm1 N2 71.76(16) . .
O10 Sm1 N2 77.56(17) . .
N1 Sm1 N2 63.21(17) . .
N6 Sm1 N2 132.29(18) . .
O4 Sm1 N5 76.24(16) . .
O7 Sm1 N5 72.67(16) . .
O1 Sm1 N5 139.77(16) . .
O10 Sm1 N5 73.43(17) . .
N1 Sm1 N5 135.56(17) . .
N6 Sm1 N5 63.56(18) . .
N2 Sm1 N5 139.61(17) . .
C1 N1 C12 117.8(6) . .
C1 N1 Sm1 121.7(4) . .
C12 N1 Sm1 120.2(4) . .
C10 N2 C11 118.6(6) . .
C10 N2 Sm1 121.2(4) . .
C11 N2 Sm1 119.6(4) . .
C13 N3 C6 103.1(7) . .
C13 N4 C5 106.2(7) . .
C13 N4 H4 126.9 . .
C5 N4 H4 126.9 . .
C29 N5 C41 117.9(5) . .
C29 N5 Sm1 123.3(4) . .
C41 N5 Sm1 118.8(4) . .
C39 N6 C40 117.4(6) . .
C39 N6 Sm1 122.2(5) . .
C40 N6 Sm1 120.3(4) . .
C34 N7 C33 104.4(6) . .
C34 N8 C35 105.4(6) . .
C34 N8 H8A 127.3 . .
C35 N8 H8A 127.3 . .
S1 O1 Sm1 166.2(3) . .
S2 O4 Sm1 149.4(3) . .
S3 O7 Sm1 157.8(3) . .
Sm1 O10 H10A 120(4) . .
Sm1 O10 H10B 128(4) . .
H10A O10 H10B 111(3) . .
H1WA O1W H1WB 111.1 . .
H2WA O2W H2WB 99.7 . .
O6W O7W O8W 94(3) . .
O9W O8W O7W 131(4) 3_676 .
O2 S1 O3 113.7(3) . .
O2 S1 O1 111.3(3) . .
O3 S1 O1 110.7(3) . .
O2 S1 C14 107.4(3) . .
O3 S1 C14 106.9(3) . .
O1 S1 C14 106.4(3) . .
O6 S2 O5 114.4(3) . .
O6 S2 O4 112.1(3) . .
O5 S2 O4 109.9(3) . .
O6 S2 C19 108.3(3) . .
O5 S2 C19 106.2(3) . .
O4 S2 C19 105.3(3) . .
O8 S3 O9 114.6(4) . .
O8 S3 O7 111.4(4) . .
O9 S3 O7 110.3(3) . .
O8 S3 C24 108.2(4) . .
O9 S3 C24 106.5(3) . .
O7 S3 C24 105.3(3) . .

loop_
_geom_bond_atom_site_label_1
_geom_bond_atom_site_label_2
_geom_bond_distance
_geom_bond_site_symmetry_2
C1 N1 1.324(8) .
C1 C2 1.400(9) .
C1 H1 0.9300 .
C2 C3 1.348(9) .
C2 H2 0.9300 .
C3 C4 1.409(9) .
C3 H3 0.9300 .
C4 C12 1.401(8) .
C4 C5 1.423(9) .
C5 C6 1.364(10) .
C5 N4 1.377(8) .
C6 N3 1.396(8) .
C6 C7 1.426(9) .
C7 C8 1.390(10) .
C7 C11 1.391(8) .
C8 C9 1.355(9) .
C8 H8 0.9300 .
C9 C10 1.405(9) .
C9 H9 0.9300 .
C10 N2 1.329(8) .
C10 H10 0.9300 .
C11 N2 1.368(7) .
C11 C12 1.456(8) .
C12 N1 1.360(7) .
C13 N3 1.313(10) .
C13 N4 1.351(10) .
C13 H13 0.9300 .
C14 C15 1.366(8) .
C14 C17 1.430(9) .
C14 S1 1.763(6) .
C15 C16 1.398(9) .
C15 H15 0.9300 .
C16 C18 1.352(9) .
C16 H16 0.9300 .
C17 C18 1.411(8) 3_666
C17 C17 1.423(12) 3_666
C18 C17 1.411(8) 3_666
C18 H18 0.9300 .
C19 C20 1.365(9) .
C19 C28 1.426(9) .
C19 S2 1.797(7) .
C20 C21 1.403(9) .
C20 H20 0.9300 .
C21 C22 1.363(10) .
C21 H21 0.9300 .
C22 C23 1.412(9) .
C22 H22 0.9300 .
C23 C24 1.418(10) 4_565
C23 C28 1.426(9) .
C24 C25 1.383(9) .
C24 C23 1.418(10) 4_566
C24 S3 1.798(7) .
C25 C26 1.395(9) .
C25 H25 0.9300 .
C26 C27 1.356(9) .
C26 H26 0.9300 .
C27 C28 1.413(9) 4_566
C27 H27 0.9300 .
C28 C27 1.413(9) 4_565
C29 N5 1.313(8) .
C29 C30 1.399(8) .
C29 H29 0.9300 .
C30 C31 1.353(8) .
C30 H30 0.9300 .
C31 C32 1.396(9) .
C31 H31 0.9300 .
C32 C41 1.424(8) .
C32 C33 1.434(9) .
C33 C35 1.353(9) .
C33 N7 1.373(7) .
C34 N7 1.307(8) .
C34 N8 1.356(8) .
C34 H34 0.9300 .
C35 N8 1.372(7) .
C35 C36 1.433(8) .
C36 C37 1.388(9) .
C36 C40 1.418(9) .
C37 C38 1.357(10) .
C37 H37 0.9300 .
C38 C39 1.387(10) .
C38 H38 0.9300 .
C39 N6 1.321(9) .
C39 H39 0.9300 .
C40 N6 1.360(8) .
C40 C41 1.444(9) .
C41 N5 1.377(7) .
Sm1 O4 2.330(4) .
Sm1 O7 2.337(5) .
Sm1 O1 2.354(4) .
Sm1 O10 2.379(5) .
Sm1 N1 2.601(5) .
Sm1 N6 2.603(5) .
Sm1 N2 2.608(5) .
Sm1 N5 2.633(5) .
N4 H4 0.8600 .
N8 H8A 0.8600 .
O1 S1 1.472(4) .
O2 S1 1.441(5) .
O3 S1 1.452(5) .
O4 S2 1.486(5) .
O5 S2 1.439(5) .
O6 S2 1.432(6) .
O7 S3 1.477(5) .
O8 S3 1.427(6) .
O9 S3 1.442(6) .
O10 H10A 0.84(2) .
O10 H10B 0.84(2) .
O1W H1WA 0.8412 .
O1W H1WB 0.8483 .
O2W H2WA 0.8593 .
O2W H2WB 0.8414 .
O3W O4W 1.448(13) .
O6W O7W 1.25(3) .
O7W O8W 1.46(4) .
O8W O9W 1.24(5) 3_676
O9W O8W 1.24(5) 3_676
